data_8105251
loop_
_publ_author_name
'Li, Zhuang-Yu'
'Liu, E.'
'Liu, Xiao-Jing'
'Jian, Fang-Fang'

_publ_section_title
;
 Crystal structure of diisobutyl
 2,5-dihydroxycyclohexa-1,4-diene-1,4-dicarboxylate, C16H24O6
;
_journal_issue 3
_journal_name_full 'Zeitschrift f\"ur Kristallographie - New Crystal Structures'
_journal_page_first 665
_journal_page_last 666
_journal_paper_doi 10.1515/ncrs-2019-0891
_journal_volume 235
_journal_year 2020
_chemical_formula_moiety 'C8 H12 O3'
_chemical_formula_sum 'C8 H12 O3'
_chemical_formula_weight 156.18
_space_group_crystal_system triclinic
_space_group_IT_number 2
_space_group_name_Hall '-P 1'
_space_group_name_H-M_alt 'P -1'
_symmetry_Int_Tables_number 2
_cell_angle_alpha 94.06(3)
_cell_angle_beta 103.89(3)
_cell_angle_gamma 113.13(3)
_cell_formula_units_Z 2
_cell_length_a 6.3410(13)
_cell_length_b 7.3430(15)
_cell_length_c 10.241(2)
_cell_measurement_reflns_used 25
_cell_measurement_temperature 295(4)
_cell_measurement_theta_max 17
_cell_measurement_theta_min 3.7
_cell_volume 418.3(2)
_computing_molecular_graphics 'Olex2 (Dolomanov et al., 2009)'
_computing_publication_material 'Olex2 (Dolomanov et al., 2009)'
_computing_structure_refinement 'olex2.refine (Bourhis et al., 2015)'
_diffrn_ambient_temperature 295.3
_diffrn_measured_fraction_theta_full 0.9829
_diffrn_measured_fraction_theta_max 0.9829
_diffrn_measurement_device_type 'Enraf-Nonius CAD-4 diffractometer'
_diffrn_measurement_method '\w scans'
_diffrn_radiation_monochromator graphite
_diffrn_radiation_type 'Mo K\a'
_diffrn_radiation_wavelength 0.71073
_diffrn_reflns_av_R_equivalents 0.0166
_diffrn_reflns_av_unetI/netI 0.0195
_diffrn_reflns_limit_h_max 7
_diffrn_reflns_limit_h_min 0
_diffrn_reflns_limit_k_max 8
_diffrn_reflns_limit_k_min -8
_diffrn_reflns_limit_l_max 12
_diffrn_reflns_limit_l_min -12
_diffrn_reflns_number 1954
_diffrn_reflns_theta_full 26.9699
_diffrn_reflns_theta_max 26.97
_diffrn_reflns_theta_min 2.08
_exptl_absorpt_coefficient_mu 0.094
_exptl_absorpt_correction_T_max 0.9232
_exptl_absorpt_correction_T_min 0.8945
_exptl_absorpt_correction_type analytical
_exptl_absorpt_process_details SADABS
_exptl_crystal_colour 'clear greenish green'
_exptl_crystal_colour_lustre clear
_exptl_crystal_colour_modifier greenish
_exptl_crystal_colour_primary green
_exptl_crystal_density_diffrn 1.2398
_exptl_crystal_description block
_exptl_crystal_F_000 168.1074
_exptl_crystal_size_max 0.36
_exptl_crystal_size_mid 0.27
_exptl_crystal_size_min 0.22
_refine_diff_density_max 0.3571
_refine_diff_density_min -0.2272
_refine_diff_density_rms 0.0662
_refine_ls_d_res_high 0.7836
_refine_ls_d_res_low 9.7700
_refine_ls_extinction_expression Fc^*^=kFc[1+0.001xFc^2^\l^3^/sin(2\q)]^-1/4^
_refine_ls_goodness_of_fit_ref 1.0824
_refine_ls_hydrogen_treatment refall
_refine_ls_matrix_type full
_refine_ls_number_constraints 0
_refine_ls_number_parameters 148
_refine_ls_number_reflns 1786
_refine_ls_number_restraints 1
_refine_ls_restrained_S_all 1.0820
_refine_ls_R_factor_all 0.0797
_refine_ls_R_factor_gt 0.0546
_refine_ls_shift/su_max 0.0008
_refine_ls_shift/su_mean 0.0001
_refine_ls_structure_factor_coef Fsqd
_refine_ls_weighting_details 'w=1/[\s^2^(Fo^2^)+(0.0981P)^2^+0.0438P] where P=(Fo^2^+2Fc^2^)/3'
_refine_ls_weighting_scheme calc
_refine_ls_wR_factor_gt 0.1470
_refine_ls_wR_factor_ref 0.1691
_reflns_Friedel_coverage 0.0
_reflns_limit_h_max 7
_reflns_limit_h_min -7
_reflns_limit_k_max 8
_reflns_limit_k_min -8
_reflns_limit_l_max 12
_reflns_limit_l_min 0
_reflns_number_gt 1252
_reflns_number_total 1786
_reflns_threshold_expression I>=2u(I)
_cod_data_source_file suppl_ncrs-2019-0891_suppl.cif
_cod_data_source_block QJ0605
_cod_database_code 8105251
_olex2_refinement_description
;
1. Restrained distances
 C1-H1c
 0.96 with sigma of 0.01
;
_olex2_submission_special_instructions 'No special instructions were received'

loop_
_space_group_symop_id
_space_group_symop_operation_xyz
1 x,y,z
2 -x,-y,-z

loop_
_atom_site_label
_atom_site_type_symbol
_atom_site_fract_x
_atom_site_fract_y
_atom_site_fract_z
_atom_site_U_iso_or_equiv
_atom_site_adp_type
_atom_site_occupancy
_atom_site_refinement_flags_posn
O1 O -0.0575(3) 0.7163(2) -0.21273(13) 0.0593(4) Uani 1.000000 .
O2 O 0.2725(3) 0.6444(2) -0.05290(14) 0.0634(5) Uani 1.000000 .
O3 O 0.4401(2) 0.82152(19) 0.16129(12) 0.0513(4) Uani 1.000000 .
C1 C 0.5789(5) 0.7650(5) 0.4349(3) 0.0779(8) Uani 1.000000 D
C2 C 0.8789(5) 0.6569(5) 0.3730(3) 0.0759(7) Uani 1.000000 .
C3 C 0.7315(4) 0.7794(3) 0.3395(2) 0.0560(5) Uani 1.000000 .
C4 C 0.5810(3) 0.7046(3) 0.1917(2) 0.0502(5) Uani 1.000000 .
C5 C 0.2888(3) 0.7735(3) 0.03627(18) 0.0453(4) Uani 1.000000 .
C6 C 0.1448(3) 0.8906(2) 0.01755(16) 0.0414(4) Uani 1.000000 .
C7 C -0.0206(3) 0.8519(3) -0.10472(17) 0.0426(4) Uani 1.000000 .
C8 C 0.1824(3) 1.0452(3) 0.13345(18) 0.0460(5) Uani 1.000000 .
H8a H 0.166(4) 0.988(3) 0.215(2) 0.070(7) Uiso 1.000000 .
H2a H 0.972(5) 0.701(4) 0.465(3) 0.097(9) Uiso 1.000000 .
H3 H 0.847(4) 0.931(4) 0.355(2) 0.077(7) Uiso 1.000000 .
H4a H 0.462(4) 0.558(3) 0.177(2) 0.060(6) Uiso 1.000000 .
H2b H 0.772(5) 0.514(4) 0.362(3) 0.081(8) Uiso 1.000000 .
H4b H 0.690(4) 0.731(3) 0.132(2) 0.057(5) Uiso 1.000000 .
H8b H 0.345(5) 1.154(4) 0.156(2) 0.083(7) Uiso 1.000000 .
H1a H 0.672(5) 0.797(4) 0.529(3) 0.091(8) Uiso 1.000000 .
H1b H 0.489(6) 0.857(5) 0.411(3) 0.119(10) Uiso 1.000000 .
H1c H 0.458(4) 0.627(2) 0.413(3) 0.119(11) Uiso 1.000000 D
H2c H 0.993(5) 0.678(4) 0.311(3) 0.098(9) Uiso 1.000000 .
H1 H 0.053(6) 0.664(5) -0.181(3) 0.111(10) Uiso 1.000000 .

loop_
_atom_site_aniso_label
_atom_site_aniso_U_11
_atom_site_aniso_U_22
_atom_site_aniso_U_33
_atom_site_aniso_U_12
_atom_site_aniso_U_13
_atom_site_aniso_U_23
O1 0.0684(9) 0.0634(9) 0.0541(8) 0.0440(7) 0.0088(6) -0.0052(6)
O2 0.0761(10) 0.0693(9) 0.0615(8) 0.0531(8) 0.0137(7) 0.0008(7)
O3 0.0572(8) 0.0552(8) 0.0552(8) 0.0396(6) 0.0133(6) 0.0092(6)
C1 0.0882(18) 0.103(2) 0.0616(14) 0.0605(18) 0.0216(13) 0.0141(14)
C2 0.0774(17) 0.0881(19) 0.0783(16) 0.0594(16) 0.0086(13) 0.0154(14)
C3 0.0542(11) 0.0570(12) 0.0639(12) 0.0342(10) 0.0117(9) 0.0098(9)
C4 0.0514(10) 0.0514(11) 0.0629(11) 0.0364(9) 0.0171(9) 0.0124(9)
C5 0.0477(9) 0.0460(10) 0.0522(10) 0.0274(8) 0.0188(8) 0.0099(8)
C6 0.0433(9) 0.0423(9) 0.0478(9) 0.0248(7) 0.0174(7) 0.0100(7)
C7 0.0459(9) 0.0414(9) 0.0471(9) 0.0232(8) 0.0175(7) 0.0067(7)
C8 0.0476(10) 0.0494(10) 0.0478(10) 0.0288(9) 0.0125(8) 0.0063(8)

loop_
_atom_type_symbol
_atom_type_scat_dispersion_real
_atom_type_scat_dispersion_imag
_atom_type_scat_Cromer_Mann_a1
_atom_type_scat_Cromer_Mann_a2
_atom_type_scat_Cromer_Mann_a3
_atom_type_scat_Cromer_Mann_a4
_atom_type_scat_Cromer_Mann_b1
_atom_type_scat_Cromer_Mann_b2
_atom_type_scat_Cromer_Mann_b3
_atom_type_scat_Cromer_Mann_b4
_atom_type_scat_Cromer_Mann_c
_atom_type_scat_source
_atom_type_scat_dispersion_source
H 0.00000 0.00000 0.49300 0.32291 0.14019 0.04081 10.51090 26.12570 3.14236 57.79970 0.0030380000826 'International Tables Volume C Table 6.1.1.4 (pp. 500-502)' 'Henke, Gullikson and Davis, At. Data and Nucl. Data Tables, 1993, 54, 2'
C 0.00347 0.00161 2.31000 1.02000 1.58860 0.86500 20.84390 10.20750 0.56870 51.65120 0.215599998832 'International Tables Volume C Table 6.1.1.4 (pp. 500-502)' 'Henke, Gullikson and Davis, At. Data and Nucl. Data Tables, 1993, 54, 2'
O 0.01158 0.00611 3.04850 2.28680 1.54630 0.86700 13.27710 5.70110 0.32390 32.90890 0.250800013542 'International Tables Volume C Table 6.1.1.4 (pp. 500-502)' 'Henke, Gullikson and Davis, At. Data and Nucl. Data Tables, 1993, 54, 2'

loop_
_geom_angle_atom_site_label_1
_geom_angle_atom_site_label_2
_geom_angle_atom_site_label_3
_geom_angle
_geom_angle_site_symmetry_1
_geom_angle_site_symmetry_3
C5 O3 C4 116.81(13) . .
C2 C3 C1 111.6(2) . .
C4 C3 C1 111.76(18) . .
C4 C3 C2 108.05(18) . .
C3 C4 O3 107.52(15) . .
O3 C5 O2 122.77(15) . .
C6 C5 O2 124.22(16) . .
C6 C5 O3 113.00(14) . .
C7 C6 C5 118.64(15) . .
C8 C6 C5 119.30(15) . .
C8 C6 C7 122.05(15) . .
C6 C7 O1 124.00(15) . .
C8 C7 O1 112.66(14) 2_575 .
C8 C7 C6 123.33(15) 2_575 .
C7 C8 C6 114.60(15) 2_575 .

loop_
_geom_bond_atom_site_label_1
_geom_bond_atom_site_label_2
_geom_bond_distance
_geom_bond_site_symmetry_2
O1 C7 1.344(2) .
O2 C5 1.224(2) .
O3 C4 1.4628(19) .
O3 C5 1.328(2) .
C1 C3 1.513(3) .
C2 C3 1.533(3) .
C3 C4 1.510(3) .
C5 C6 1.472(2) .
C6 C7 1.354(2) .
C6 C8 1.488(2) .
C7 C8 1.485(2) 2_575

loop_
_restr_distance_atom_site_label_1
_restr_distance_atom_site_label_2
_restr_distance_site_symmetry_2
_restr_distance_target
_restr_distance_target_weight_param
_restr_distance_diff
C1 H1c 1 0.9600 0.0100 -0.0115
